data_4080652
loop_
_publ_author_name
'Kriechbaum, Margit'
'H\"olbling, Johanna'
'Stammler, Hans-Georg'
'List, Manuela'
'Berger, Raphael J. F.'
'Monkowius, Uwe'

_publ_section_title
;
 Unprecedented Large Temperature Dependence of Silver(I)--Silver(I)
 Distances in Some N-Heterocyclic Carbene Silver(I) Complex Salts
;
_journal_issue 10
_journal_name_full Organometallics
_journal_page_first 2876
_journal_paper_doi 10.1021/om300932r
_journal_volume 32
_journal_year 2013
_chemical_formula_sum 'C24 H40 Ag4 Br4 N8'
_chemical_formula_weight 595.88
_space_group_crystal_system monoclinic
_space_group_IT_number 14
_space_group_name_Hall '-P 2yn'
_space_group_name_H-M_alt 'P 1 21/n 1'
_symmetry_space_group_name_Hall '-P 2yn'
_symmetry_space_group_name_H-M 'P 1 21/n 1'
_atom_sites_solution_hydrogens geom
_atom_sites_solution_primary direct
_atom_sites_solution_secondary difmap
_audit_creation_method 'APEX2 v2010.1-2'
_cell_angle_alpha 90
_cell_angle_beta 94.00(2)
_cell_angle_gamma 90
_cell_formula_units_Z 4
_cell_length_a 8.479(5)
_cell_length_b 16.110(8)
_cell_length_c 13.260(7)
_cell_measurement_temperature 293.(2)
_cell_volume 1806.9(17)
_computing_structure_refinement 'SHELXL-97 (Sheldrick, 2008)'
_computing_structure_solution 'SHELXS-97 (Sheldrick, 2008)'
_diffrn_ambient_temperature 293.(2)
_diffrn_detector_area_resol_mean 8.3330
_diffrn_measured_fraction_theta_full 0.988
_diffrn_measured_fraction_theta_max 0.988
_diffrn_measurement_device_type 'SMART X2S'
_diffrn_measurement_method omega-scan
_diffrn_radiation_monochromator 'doubly curved silicon crystal'
_diffrn_radiation_source 'sealed MicroFocus tube'
_diffrn_radiation_type 'Mo K\a'
_diffrn_radiation_wavelength 0.71073
_diffrn_reflns_av_R_equivalents 0.0626
_diffrn_reflns_av_sigmaI/netI 0.0569
_diffrn_reflns_limit_h_max 8
_diffrn_reflns_limit_h_min -8
_diffrn_reflns_limit_k_max 16
_diffrn_reflns_limit_k_min -15
_diffrn_reflns_limit_l_max 13
_diffrn_reflns_limit_l_min -13
_diffrn_reflns_number 8642
_diffrn_reflns_theta_full 21.99
_diffrn_reflns_theta_max 21.99
_diffrn_reflns_theta_min 2.53
_exptl_absorpt_coefficient_mu 6.586
_exptl_absorpt_correction_T_max 0.24
_exptl_absorpt_correction_T_min 0.06
_exptl_absorpt_correction_type multi-scan
_exptl_absorpt_process_details
;
;
_exptl_crystal_colour colourless
_exptl_crystal_density_diffrn 2.191
_exptl_crystal_density_method 'not measured'
_exptl_crystal_description needle
_exptl_crystal_F_000 1136
_exptl_crystal_size_max 1.00
_exptl_crystal_size_mid 0.30
_exptl_crystal_size_min 0.30
_refine_diff_density_max 0.558
_refine_diff_density_min -0.671
_refine_ls_extinction_method none
_refine_ls_goodness_of_fit_ref 1.021
_refine_ls_hydrogen_treatment constr
_refine_ls_matrix_type full
_refine_ls_number_parameters 185
_refine_ls_number_reflns 2174
_refine_ls_number_restraints 0
_refine_ls_restrained_S_all 1.021
_refine_ls_R_factor_all 0.0630
_refine_ls_R_factor_gt 0.0362
_refine_ls_shift/su_max 0.000
_refine_ls_shift/su_mean 0.000
_refine_ls_structure_factor_coef Fsqd
_refine_ls_weighting_details 'calc w=1/[\s^2^(Fo^2^)+(0.0379P)^2^+0.0000P] where P=(Fo^2^+2Fc^2^)/3'
_refine_ls_weighting_scheme calc
_refine_ls_wR_factor_gt 0.0762
_refine_ls_wR_factor_ref 0.0829
_reflns_number_gt 1552
_reflns_number_total 2174
_reflns_threshold_expression >2sigma(I)
_cod_data_source_file om300932r_si_002.cif
_cod_data_source_block EtMeIm2AgAgBr2_293K
_cod_original_cell_volume 1806.9(16)
_cod_database_code 4080652

loop_
_space_group_symop_operation_xyz
'x, y, z'
'-x+1/2, y+1/2, -z+1/2'
'-x, -y, -z'
'x-1/2, -y-1/2, z-1/2'

loop_
_atom_site_type_symbol
_atom_site_label
_atom_site_fract_x
_atom_site_fract_y
_atom_site_fract_z
_atom_site_U_iso_or_equiv
_atom_site_adp_type
_atom_site_calc_flag
_atom_site_refinement_flags
_atom_site_occupancy
Ag Ag1 0.08677(6) 0.59161(4) 0.29921(4) 0.0538(2) Uani d . 1
Ag Ag2 -0.01746(8) 0.59734(4) 0.06867(5) 0.0763(3) Uani d . 1
Br Br1 -0.10606(10) 0.44537(6) 0.10810(7) 0.0749(3) Uani d . 1
Br Br2 -0.07151(10) 0.74473(6) 0.11480(7) 0.0772(3) Uani d . 1
N N1 -0.1739(6) 0.5051(4) 0.4106(4) 0.0484(15) Uani d . 1
N N2 -0.2064(6) 0.6347(4) 0.4190(4) 0.0489(15) Uani d . 1
N N3 0.4073(7) 0.5450(5) 0.2137(5) 0.074(2) Uani d . 1
N N4 0.3991(7) 0.6736(4) 0.2510(4) 0.0609(18) Uani d . 1
C C1 -0.1143(8) 0.5767(5) 0.3804(5) 0.0460(18) Uani d . 1
C C2 -0.2966(9) 0.5181(6) 0.4685(6) 0.073(3) Uani d . 1
H H2 -0.3555 0.4775 0.4985 0.088 Uiso calc R 1
C C3 -0.3174(9) 0.5992(6) 0.4746(6) 0.075(3) Uani d . 1
H H3 -0.3929 0.6266 0.5098 0.089 Uiso calc R 1
C C4 -0.1856(10) 0.7239(5) 0.4075(6) 0.074(2) Uani d . 1
H H4A -0.2878 0.7493 0.391 0.088 Uiso calc R 1
H H4B -0.12 0.7341 0.3517 0.088 Uiso calc R 1
C C5 -0.1108(11) 0.7636(6) 0.5010(7) 0.105(3) Uani d . 1
H H5A -0.1618 0.744 0.5589 0.158 Uiso calc R 1
H H5B -0.1221 0.8228 0.496 0.158 Uiso calc R 1
H H5C -0.0006 0.7495 0.5081 0.158 Uiso calc R 1
C C6 -0.1167(10) 0.4235(5) 0.3848(6) 0.070(2) Uani d . 1
H H6A -0.2002 0.3931 0.3489 0.105 Uiso calc R 1
H H6B -0.0825 0.3943 0.4455 0.105 Uiso calc R 1
H H6C -0.0295 0.4293 0.3428 0.105 Uiso calc R 1
C C7 0.3137(8) 0.6035(5) 0.2491(6) 0.055(2) Uani d . 1
C C8 0.5507(9) 0.5794(6) 0.1937(7) 0.081(3) Uani d . 1
H H8 0.6353 0.5517 0.168 0.097 Uiso calc R 1
C C9 0.5460(9) 0.6591(7) 0.2179(6) 0.079(3) Uani d . 1
H H9 0.6268 0.6977 0.2134 0.095 Uiso calc R 1
C C10 0.3457(10) 0.7525(5) 0.2877(7) 0.085(3) Uani d . 1
H H10A 0.4114 0.7961 0.2646 0.128 Uiso calc R 1
H H10B 0.3521 0.752 0.3603 0.128 Uiso calc R 1
H H10C 0.2382 0.7619 0.2627 0.128 Uiso calc R 1
C C11 0.3730(13) 0.4542(7) 0.2071(9) 0.119(4) Uani d . 1
H H11A 0.4511 0.4233 0.2489 0.143 Uiso calc R 1
H H11B 0.2693 0.4427 0.2303 0.143 Uiso calc R 1
C C12 0.3785(15) 0.4319(9) 0.1077(11) 0.172(6) Uani d . 1
H H12A 0.2784 0.4436 0.0721 0.258 Uiso calc R 1
H H12B 0.4008 0.3737 0.1034 0.258 Uiso calc R 1
H H12C 0.46 0.4629 0.0779 0.258 Uiso calc R 1

loop_
_atom_site_aniso_label
_atom_site_aniso_U_11
_atom_site_aniso_U_22
_atom_site_aniso_U_33
_atom_site_aniso_U_12
_atom_site_aniso_U_13
_atom_site_aniso_U_23
Ag1 0.0417(3) 0.0634(5) 0.0587(4) -0.0011(3) 0.0193(2) -0.0008(3)
Ag2 0.0846(5) 0.0658(6) 0.0788(5) 0.0124(4) 0.0090(4) -0.0107(4)
Br1 0.0920(6) 0.0667(7) 0.0701(6) 0.0005(5) 0.0347(5) 0.0002(5)
Br2 0.0744(6) 0.0594(7) 0.1019(7) -0.0002(4) 0.0369(5) -0.0029(5)
N1 0.041(3) 0.052(5) 0.053(4) -0.001(3) 0.011(3) 0.004(3)
N2 0.045(3) 0.049(5) 0.054(4) 0.004(3) 0.011(3) -0.002(3)
N3 0.042(4) 0.082(6) 0.100(6) 0.004(4) 0.022(4) -0.014(4)
N4 0.052(4) 0.071(6) 0.061(4) -0.003(4) 0.018(3) 0.002(4)
C1 0.041(4) 0.047(6) 0.050(4) 0.002(4) 0.005(3) 0.001(4)
C2 0.053(5) 0.082(8) 0.088(7) -0.007(5) 0.027(4) 0.006(5)
C3 0.045(5) 0.112(9) 0.071(6) 0.015(5) 0.032(4) 0.003(6)
C4 0.082(6) 0.069(7) 0.071(6) 0.008(5) 0.019(5) 0.001(5)
C5 0.127(8) 0.088(9) 0.095(8) 0.000(6) -0.026(6) -0.007(6)
C6 0.081(6) 0.065(7) 0.065(6) -0.005(5) 0.006(4) 0.005(5)
C7 0.038(4) 0.061(6) 0.069(5) -0.003(4) 0.015(3) 0.000(4)
C8 0.042(5) 0.119(10) 0.084(7) -0.003(5) 0.021(4) -0.023(6)
C9 0.051(5) 0.120(9) 0.067(6) -0.027(5) 0.009(4) -0.006(6)
C10 0.085(6) 0.065(7) 0.106(8) -0.011(5) 0.014(5) -0.021(6)
C11 0.127(9) 0.098(10) 0.141(11) -0.032(7) 0.072(8) -0.065(8)
C12 0.137(12) 0.168(14) 0.218(18) -0.036(10) 0.062(12) -0.012(13)

loop_
_atom_type_symbol
_atom_type_description
_atom_type_scat_dispersion_real
_atom_type_scat_dispersion_imag
_atom_type_scat_source
C C 0.0033 0.0016 'International Tables Vol C Tables 4.2.6.8 and 6.1.1.4'
H H 0.0000 0.0000 'International Tables Vol C Tables 4.2.6.8 and 6.1.1.4'
N N 0.0061 0.0033 'International Tables Vol C Tables 4.2.6.8 and 6.1.1.4'
Br Br -0.2901 2.4595 'International Tables Vol C Tables 4.2.6.8 and 6.1.1.4'
Ag Ag -0.8971 1.1015 'International Tables Vol C Tables 4.2.6.8 and 6.1.1.4'

loop_
_geom_angle_atom_site_label_1
_geom_angle_atom_site_label_2
_geom_angle_atom_site_label_3
_geom_angle_site_symmetry_1
_geom_angle_site_symmetry_3
_geom_angle
C7 Ag1 C1 . . 167.5(3)
C7 Ag1 Ag2 . . 83.7(2)
C1 Ag1 Ag2 . . 108.78(19)
Br2 Ag2 Br1 . . 140.96(4)
Br2 Ag2 Br1 . 3_565 122.58(4)
Br1 Ag2 Br1 . 3_565 93.93(4)
Br2 Ag2 Ag1 . . 80.38(3)
Br1 Ag2 Ag1 . . 80.95(3)
Br1 Ag2 Ag1 3_565 . 137.38(4)
Ag2 Br1 Ag2 . 3_565 86.07(4)
C1 N1 C2 . . 111.1(6)
C1 N1 C6 . . 125.0(5)
C2 N1 C6 . . 123.9(7)
C1 N2 C3 . . 110.9(7)
C1 N2 C4 . . 124.7(6)
C3 N2 C4 . . 124.3(6)
C7 N3 C8 . . 109.7(7)
C7 N3 C11 . . 126.4(7)
C8 N3 C11 . . 123.6(7)
C7 N4 C9 . . 110.7(7)
C7 N4 C10 . . 124.4(6)
C9 N4 C10 . . 124.8(7)
N1 C1 N2 . . 104.2(6)
N1 C1 Ag1 . . 126.4(5)
N2 C1 Ag1 . . 129.3(5)
C3 C2 N1 . . 107.4(7)
C3 C2 H2 . . 126.3
N1 C2 H2 . . 126.3
C2 C3 N2 . . 106.4(6)
C2 C3 H3 . . 126.8
N2 C3 H3 . . 126.8
N2 C4 C5 . . 112.5(7)
N2 C4 H4A . . 109.1
C5 C4 H4A . . 109.1
N2 C4 H4B . . 109.1
C5 C4 H4B . . 109.1
H4A C4 H4B . . 107.8
C4 C5 H5A . . 109.5
C4 C5 H5B . . 109.5
H5A C5 H5B . . 109.5
C4 C5 H5C . . 109.5
H5A C5 H5C . . 109.5
H5B C5 H5C . . 109.5
N1 C6 H6A . . 109.5
N1 C6 H6B . . 109.5
H6A C6 H6B . . 109.5
N1 C6 H6C . . 109.5
H6A C6 H6C . . 109.5
H6B C6 H6C . . 109.5
N3 C7 N4 . . 105.5(6)
N3 C7 Ag1 . . 129.0(6)
N4 C7 Ag1 . . 125.5(5)
C9 C8 N3 . . 107.5(7)
C9 C8 H8 . . 126.2
N3 C8 H8 . . 126.2
C8 C9 N4 . . 106.6(7)
C8 C9 H9 . . 126.7
N4 C9 H9 . . 126.7
N4 C10 H10A . . 109.5
N4 C10 H10B . . 109.5
H10A C10 H10B . . 109.5
N4 C10 H10C . . 109.5
H10A C10 H10C . . 109.5
H10B C10 H10C . . 109.5
C12 C11 N3 . . 107.1(11)
C12 C11 H11A . . 110.3
N3 C11 H11A . . 110.3
C12 C11 H11B . . 110.3
N3 C11 H11B . . 110.3
H11A C11 H11B . . 108.6
C11 C12 H12A . . 109.5
C11 C12 H12B . . 109.5
H12A C12 H12B . . 109.5
C11 C12 H12C . . 109.5
H12A C12 H12C . . 109.5
H12B C12 H12C . . 109.5

loop_
_geom_bond_atom_site_label_1
_geom_bond_atom_site_label_2
_geom_bond_site_symmetry_2
_geom_bond_distance
Ag1 C7 . 2.088(7)
Ag1 C1 . 2.092(6)
Ag1 Ag2 . 3.1238(19)
Ag2 Br2 . 2.5023(15)
Ag2 Br1 . 2.6242(16)
Ag2 Br1 3_565 2.7215(16)
Br1 Ag2 3_565 2.7215(16)
N1 C1 . 1.333(8)
N1 C2 . 1.351(8)
N1 C6 . 1.450(8)
N2 C1 . 1.342(8)
N2 C3 . 1.361(9)
N2 C4 . 1.456(9)
N3 C7 . 1.339(9)
N3 C8 . 1.378(9)
N3 C11 . 1.492(11)
N4 C7 . 1.340(9)
N4 C9 . 1.369(8)
N4 C10 . 1.446(9)
C2 C3 . 1.322(10)
C2 H2 . 0.93
C3 H3 . 0.93
C4 C5 . 1.496(11)
C4 H4A . 0.97
C4 H4B . 0.97
C5 H5A . 0.96
C5 H5B . 0.96
C5 H5C . 0.96
C6 H6A . 0.96
C6 H6B . 0.96
C6 H6C . 0.96
C8 C9 . 1.325(12)
C8 H8 . 0.93
C9 H9 . 0.93
C10 H10A . 0.96
C10 H10B . 0.96
C10 H10C . 0.96
C11 C12 . 1.371(15)
C11 H11A . 0.97
C11 H11B . 0.97
C12 H12A . 0.96
C12 H12B . 0.96
C12 H12C . 0.96
